data_7206851
loop_
_publ_author_name
'Andrews, Michael B.'
'Cahill, Christopher L.'

_publ_section_title
;
 In situ oxalate formation during hydrothermal synthesis of uranyl hybrid
 materials
;
_journal_issue 23
_journal_name_full CrystEngComm
_journal_page_first 7068
_journal_paper_doi 10.1039/c1ce05934c
_journal_volume 13
_journal_year 2011
_chemical_formula_sum 'C12 H8 N2 O6 U'
_chemical_formula_weight 514.23
_chemical_name_systematic
;
?
;
_space_group_IT_number 9
_symmetry_cell_setting monoclinic
_symmetry_space_group_name_Hall 'C -2yc'
_symmetry_space_group_name_H-M 'C 1 c 1'
_atom_sites_solution_hydrogens geom
_atom_sites_solution_primary direct
_atom_sites_solution_secondary difmap
_audit_creation_method SHELXL-97
_cell_angle_alpha 90.00
_cell_angle_beta 96.8210(10)
_cell_angle_gamma 90.00
_cell_formula_units_Z 4
_cell_length_a 8.4634(3)
_cell_length_b 13.0284(5)
_cell_length_c 11.8917(6)
_cell_measurement_temperature 293(2)
_cell_volume 1301.95(9)
_computing_cell_refinement 'SAINTPLUS (Bruker AXS, 2008)'
_computing_data_collection 'APEX II (Bruker AXS, 2008)'
_computing_data_reduction 'SAINTPLUS (Bruker AXS, 2008)'
_computing_molecular_graphics 'Crystal Maker (Palmer, 2009)'
_computing_publication_material 'WINGX (Farrugia, 1998)'
_computing_structure_refinement 'SHELXL-97(Sheldrick, 2008)'
_computing_structure_solution 'SIR92 (Gualardi, 1993)'
_diffrn_ambient_temperature 293(2)
_diffrn_measured_fraction_theta_full 1.000
_diffrn_measured_fraction_theta_max 0.936
_diffrn_measurement_device_type 'phi and omega scans'
_diffrn_radiation_monochromator graphite
_diffrn_radiation_source 'fine-focus sealed tube'
_diffrn_radiation_type MoK\a
_diffrn_radiation_wavelength 0.71073
_diffrn_reflns_av_R_equivalents 0.0492
_diffrn_reflns_av_sigmaI/netI 0.0594
_diffrn_reflns_limit_h_max 12
_diffrn_reflns_limit_h_min -11
_diffrn_reflns_limit_k_max 17
_diffrn_reflns_limit_k_min -18
_diffrn_reflns_limit_l_max 16
_diffrn_reflns_limit_l_min -17
_diffrn_reflns_number 12836
_diffrn_reflns_theta_full 25.00
_diffrn_reflns_theta_max 30.69
_diffrn_reflns_theta_min 2.88
_exptl_absorpt_coefficient_mu 12.497
_exptl_absorpt_correction_T_max 0.746
_exptl_absorpt_correction_T_min 0.515
_exptl_absorpt_correction_type empirical
_exptl_absorpt_process_details 'SADABS, Sheldrick (2008)'
_exptl_crystal_colour yellow
_exptl_crystal_density_diffrn 2.623
_exptl_crystal_density_method 'not measured'
_exptl_crystal_description plate
_exptl_crystal_F_000 936
_exptl_crystal_size_max 0.23
_exptl_crystal_size_mid 0.06
_exptl_crystal_size_min 0.05
_refine_diff_density_max 1.623
_refine_diff_density_min -1.149
_refine_diff_density_rms 0.190
_refine_ls_abs_structure_details 'Flack H D (1983), Acta Cryst. A39, 876-881'
_refine_ls_abs_structure_Flack 0.067(14)
_refine_ls_extinction_method none
_refine_ls_goodness_of_fit_ref 1.088
_refine_ls_hydrogen_treatment constr
_refine_ls_matrix_type full
_refine_ls_number_parameters 190
_refine_ls_number_reflns 3634
_refine_ls_number_restraints 2
_refine_ls_restrained_S_all 1.088
_refine_ls_R_factor_all 0.0433
_refine_ls_R_factor_gt 0.0341
_refine_ls_shift/su_max 0.000
_refine_ls_shift/su_mean 0.000
_refine_ls_structure_factor_coef Fsqd
_refine_ls_weighting_details 'calc w=1/[\s^2^(Fo^2^)+(0.0114P)^2^+11.0135P] where P=(Fo^2^+2Fc^2^)/3'
_refine_ls_weighting_scheme calc
_refine_ls_wR_factor_gt 0.0721
_refine_ls_wR_factor_ref 0.0754
_reflns_number_gt 3190
_reflns_number_total 3634
_reflns_threshold_expression >2\s(I)
_cod_data_source_file c1ce05934c.txt
_cod_data_source_block cc
_cod_depositor_comments
;
The following automatic conversions were performed:

'_symmetry_cell_setting' value 'Monoclinic' changed to 'monoclinic'
according to /home/saulius/struct/CIF-dictionaries/cif_core.dic
dictionary named 'cif_core.dic' version 2.4.1 from 2010-06-29.

Automatic conversion script
Id: cif_fix_values 1715 2011-07-08 13:25:40Z adriana 
;
_cod_original_sg_symbol_H-M Cc
_cod_database_code 7206851

loop_
_symmetry_equiv_pos_as_xyz
'x, y, z'
'x, -y, z+1/2'
'x+1/2, y+1/2, z'
'x+1/2, -y+1/2, z+1/2'

loop_
_atom_site_label
_atom_site_type_symbol
_atom_site_fract_x
_atom_site_fract_y
_atom_site_fract_z
_atom_site_U_iso_or_equiv
_atom_site_adp_type
_atom_site_occupancy
_atom_site_symmetry_multiplicity
_atom_site_calc_flag
_atom_site_refinement_flags
U1 U 0.27936(8) 0.07960(2) 0.21203(7) 0.02454(8) Uani 1 1 d .
C6 C 0.4099(10) -0.0390(7) 0.4496(7) 0.0250(18) Uani 1 1 d .
C5 C 0.5532(10) -0.0567(7) 0.3878(7) 0.0249(18) Uani 1 1 d .
C1 C 0.6609(11) -0.0340(7) 0.2225(7) 0.0302(19) Uani 1 1 d .
H8 H 0.6498 -0.0135 0.1471 0.036 Uiso 1 1 calc R
C2 C 0.8042(12) -0.0773(8) 0.2701(8) 0.039(2) Uani 1 1 d .
H7 H 0.8902 -0.0817 0.2283 0.047 Uiso 1 1 calc R
C3 C 0.8171(12) -0.1140(8) 0.3808(8) 0.038(2) Uani 1 1 d .
H6 H 0.9103 -0.1449 0.4137 0.045 Uiso 1 1 calc R
C4 C 0.6879(12) -0.1032(8) 0.4401(9) 0.035(2) Uani 1 1 d .
H5 H 0.6919 -0.1269 0.5141 0.042 Uiso 1 1 calc R
C7 C 0.0135(13) 0.1382(9) 0.4120(8) 0.042(2) Uani 1 1 d .
H4 H 0.0867 0.1016 0.4609 0.050 Uiso 1 1 calc R
C8 C -0.1234(11) 0.1711(8) 0.4517(8) 0.034(2) Uani 1 1 d .
H3 H -0.1402 0.1595 0.5266 0.041 Uiso 1 1 calc R
C9 C -0.2366(12) 0.2222(8) 0.3776(9) 0.041(2) Uani 1 1 d .
H2 H -0.3341 0.2413 0.3999 0.049 Uiso 1 1 calc R
C10 C -0.2006(12) 0.2431(8) 0.2725(8) 0.038(2) Uani 1 1 d .
H1 H -0.2746 0.2777 0.2222 0.046 Uiso 1 1 calc R
C11 C -0.0573(11) 0.2146(8) 0.2373(8) 0.033(2) Uani 1 1 d .
C12 C -0.0072(11) 0.2365(7) 0.1229(8) 0.033(2) Uani 1 1 d .
N1 N 0.5389(8) -0.0216(6) 0.2835(6) 0.0228(14) Uani 1 1 d .
N2 N 0.0476(8) 0.1560(6) 0.3069(6) 0.0245(15) Uani 1 1 d .
O4 O 0.3988(8) 0.1845(5) 0.2632(6) 0.0338(15) Uani 1 1 d .
O5 O 0.1590(8) -0.0252(5) 0.1646(5) 0.0352(15) Uani 1 1 d .
O1 O 0.2931(8) 0.0034(5) 0.3958(5) 0.0345(15) Uani 1 1 d .
O3 O 0.4161(8) 0.0734(5) 0.0500(5) 0.0348(15) Uani 1 1 d .
O2 O 0.1128(8) 0.1865(6) 0.0984(6) 0.0414(18) Uani 1 1 d .
O6 O -0.0821(10) 0.2993(6) 0.0614(6) 0.050(2) Uani 1 1 d .

loop_
_atom_site_aniso_label
_atom_site_aniso_U_11
_atom_site_aniso_U_22
_atom_site_aniso_U_33
_atom_site_aniso_U_23
_atom_site_aniso_U_13
_atom_site_aniso_U_12
U1 0.02179(12) 0.03386(14) 0.01887(11) -0.0003(4) 0.00618(8) 0.0014(4)
C6 0.021(4) 0.040(5) 0.014(4) -0.002(3) 0.002(3) -0.007(4)
C5 0.023(4) 0.033(5) 0.019(4) -0.001(3) 0.002(3) -0.003(3)
C1 0.033(5) 0.039(5) 0.020(4) 0.005(4) 0.011(4) 0.004(4)
C2 0.034(5) 0.047(6) 0.041(5) 0.008(5) 0.022(4) 0.021(5)
C3 0.033(5) 0.049(6) 0.032(5) 0.005(4) 0.009(4) 0.014(5)
C4 0.036(5) 0.037(6) 0.031(5) 0.002(4) 0.005(4) 0.007(4)
C7 0.050(6) 0.050(6) 0.026(5) 0.004(4) 0.002(4) 0.002(5)
C8 0.033(5) 0.052(6) 0.020(4) -0.002(4) 0.013(4) 0.008(5)
C9 0.037(5) 0.044(6) 0.046(6) 0.003(5) 0.021(5) 0.009(5)
C10 0.036(5) 0.047(6) 0.031(5) 0.008(4) 0.002(4) 0.014(5)
C11 0.029(5) 0.043(6) 0.028(5) -0.013(4) 0.006(4) -0.002(4)
C12 0.033(5) 0.032(5) 0.032(5) -0.003(4) -0.005(4) 0.002(4)
N1 0.016(3) 0.029(4) 0.024(3) -0.001(3) 0.007(3) 0.000(3)
N2 0.018(3) 0.035(4) 0.021(3) -0.004(3) 0.001(3) 0.005(3)
O4 0.024(3) 0.036(4) 0.041(4) -0.004(3) 0.004(3) 0.003(3)
O5 0.033(4) 0.044(4) 0.031(4) -0.005(3) 0.014(3) -0.006(3)
O1 0.032(3) 0.053(4) 0.022(3) 0.004(3) 0.016(3) 0.005(3)
O3 0.032(3) 0.049(4) 0.024(3) 0.003(3) 0.010(3) -0.002(3)
O2 0.035(4) 0.068(5) 0.022(3) 0.009(4) 0.005(3) 0.019(4)
O6 0.063(5) 0.061(5) 0.027(4) 0.010(3) 0.003(3) 0.033(4)

loop_
_atom_type_symbol
_atom_type_description
_atom_type_scat_dispersion_real
_atom_type_scat_dispersion_imag
_atom_type_scat_source
C C 0.0033 0.0016 'International Tables Vol C Tables 4.2.6.8 and 6.1.1.4'
N N 0.0061 0.0033 'International Tables Vol C Tables 4.2.6.8 and 6.1.1.4'
O O 0.0106 0.0060 'International Tables Vol C Tables 4.2.6.8 and 6.1.1.4'
U U -9.6767 9.6646 'International Tables Vol C Tables 4.2.6.8 and 6.1.1.4'
H H 0.0000 0.0000 'International Tables Vol C Tables 4.2.6.8 and 6.1.1.4'

loop_
_geom_angle_atom_site_label_1
_geom_angle_atom_site_label_2
_geom_angle_atom_site_label_3
_geom_angle
_geom_angle_site_symmetry_1
_geom_angle_site_symmetry_3
O5 U1 O4 178.5(3) . .
O5 U1 O2 89.5(3) . .
O4 U1 O2 91.1(3) . .
O5 U1 O3 91.9(3) . .
O4 U1 O3 89.5(3) . .
O2 U1 O3 82.4(2) . .
O5 U1 O1 86.2(3) . .
O4 U1 O1 92.5(3) . .
O2 U1 O1 138.4(2) . .
O3 U1 O1 139.1(2) . .
O5 U1 N2 89.9(3) . .
O4 U1 N2 89.1(3) . .
O2 U1 N2 65.0(2) . .
O3 U1 N2 147.4(2) . .
O1 U1 N2 73.6(2) . .
O5 U1 N1 98.3(3) . .
O4 U1 N1 81.6(3) . .
O2 U1 N1 158.1(2) . .
O3 U1 N1 76.9(2) . .
O1 U1 N1 63.0(2) . .
N2 U1 N1 134.9(2) . .
O1 C6 O3 125.7(8) . 2
O1 C6 C5 117.0(7) . .
O3 C6 C5 117.2(8) 2 .
N1 C5 C4 124.1(8) . .
N1 C5 C6 114.6(7) . .
C4 C5 C6 121.3(8) . .
N1 C1 C2 121.2(8) . .
C3 C2 C1 119.2(8) . .
C4 C3 C2 118.1(9) . .
C5 C4 C3 118.7(9) . .
N2 C7 C8 123.7(10) . .
C7 C8 C9 118.5(9) . .
C10 C9 C8 117.9(9) . .
C9 C10 C11 122.0(9) . .
N2 C11 C10 119.7(8) . .
N2 C11 C12 114.9(7) . .
C10 C11 C12 125.3(9) . .
O6 C12 O2 125.3(9) . .
O6 C12 C11 119.2(9) . .
O2 C12 C11 115.5(8) . .
C5 N1 C1 118.5(7) . .
C5 N1 U1 117.5(5) . .
C1 N1 U1 123.8(6) . .
C7 N2 C11 117.7(8) . .
C7 N2 U1 127.1(6) . .
C11 N2 U1 115.0(5) . .
C6 O1 U1 127.2(5) . .
C6 O3 U1 143.9(6) 2_554 .
C12 O2 U1 128.8(6) . .

loop_
_geom_bond_atom_site_label_1
_geom_bond_atom_site_label_2
_geom_bond_distance
_geom_bond_site_symmetry_2
U1 O5 1.756(7) .
U1 O4 1.765(7) .
U1 O2 2.302(7) .
U1 O3 2.364(6) .
U1 O1 2.390(6) .
U1 N2 2.576(7) .
U1 N1 2.615(7) .
C6 O1 1.241(10) .
C6 O3 1.271(10) 2
C6 C5 1.509(12) .
C5 N1 1.314(10) .
C5 C4 1.373(13) .
C1 N1 1.340(10) .
C1 C2 1.395(13) .
C2 C3 1.392(13) .
C3 C4 1.376(13) .
C7 N2 1.336(11) .
C7 C8 1.370(14) .
C8 C9 1.392(14) .
C9 C10 1.350(13) .
C10 C11 1.380(13) .
C11 N2 1.372(12) .
C11 C12 1.499(13) .
C12 O6 1.223(11) .
C12 O2 1.269(11) .
O3 C6 1.271(10) 2_554
